data_4503075
loop_
_publ_author_name
'Guguta, C.'
'Eeuwijk, I.'
'Smits, J. M. M.'
'de Gelder, R.'

_publ_section_title
;
 Structural Diversity of Ethinyl Estradiol Solvates
;
_journal_issue 3
_journal_name_full 'Crystal Growth &amp; Design'
_journal_page_first 823
_journal_paper_doi 10.1021/cg0702277
_journal_volume 8
_journal_year 2008
_chemical_formula_moiety '2(C20 H24 O2), C H3 N O2'
_chemical_formula_sum 'C20.5 H25.5 N0.5 O3'
_chemical_formula_weight 326.91
_chemical_name_common 'ethinyl estradiol nitromethane'
_chemical_name_systematic
;
 ?
;
_space_group_IT_number 4
_symmetry_cell_setting monoclinic
_symmetry_space_group_name_Hall 'P 2yb'
_symmetry_space_group_name_H-M 'P 1 21 1'
_atom_sites_solution_hydrogens geom
_atom_sites_solution_primary direct
_atom_sites_solution_secondary difmap
_audit_creation_date 2006-12-05
_audit_creation_method 'SHELXL, adapted and expanded'
_cell_angle_alpha 90.00
_cell_angle_beta 94.878(4)
_cell_angle_gamma 90.00
_cell_formula_units_Z 4
_cell_length_a 12.2381(5)
_cell_length_b 6.7999(7)
_cell_length_c 21.4221(14)
_cell_measurement_reflns_used 187
_cell_measurement_temperature 208(2)
_cell_measurement_theta_max 27.500
_cell_measurement_theta_min 5.020
_cell_volume 1776.2(2)
_computing_data_collection
;
Nonius "Collect" program suite (Nonius, 1999)
;
_computing_data_reduction
;
Nonius "EvalCCD" program suite (Duisenberg, 1998)
;
_computing_molecular_graphics
;
PLATON (Spek, 2003)
;
_computing_structure_refinement 'SHELXL-97 (Sheldrick, 1997)'
_computing_structure_solution
;
DIRDIF (Beurskens et al., 1996),
;
_diffrn_ambient_temperature 208(2)
_diffrn_detector_area_resol_mean 18.4
_diffrn_measured_fraction_theta_full 0.988
_diffrn_measured_fraction_theta_max 0.990
_diffrn_measurement_device 'Nonius KappaCCD'
_diffrn_measurement_method 'area detector \f and \w scan'
_diffrn_radiation_monochromator graphite
_diffrn_radiation_source 'fine-focus sealed tube'
_diffrn_radiation_type MoK\a
_diffrn_radiation_wavelength 0.71073
_diffrn_reflns_av_R_equivalents 0.0530
_diffrn_reflns_av_sigmaI/netI 0.0440
_diffrn_reflns_limit_h_max 15
_diffrn_reflns_limit_h_min -15
_diffrn_reflns_limit_k_max 8
_diffrn_reflns_limit_k_min -8
_diffrn_reflns_limit_l_max 26
_diffrn_reflns_limit_l_min -27
_diffrn_reflns_number 45626
_diffrn_reflns_theta_full 25.00
_diffrn_reflns_theta_max 27.50
_diffrn_reflns_theta_min 5.02
_diffrn_standards_decay_% 0.000
_diffrn_standards_interval_time 0
_diffrn_standards_number 0
_exptl_absorpt_coefficient_mu 0.081
_exptl_absorpt_correction_T_max 0.9801
_exptl_absorpt_correction_T_min 0.8566
_exptl_absorpt_correction_type multi-scan
_exptl_absorpt_process_details 'SADABS multiscan (Sheldrick, 1996)'
_exptl_crystal_colour 'translucent colourless'
_exptl_crystal_density_diffrn 1.222
_exptl_crystal_density_method 'not measured'
_exptl_crystal_description 'rough fragment'
_exptl_crystal_F_000 704
_exptl_crystal_size_max 0.56
_exptl_crystal_size_mid 0.50
_exptl_crystal_size_min 0.25
_refine_diff_density_max 0.323
_refine_diff_density_min -0.244
_refine_diff_density_rms 0.055
_refine_ls_abs_structure_Flack -0.6(14)
_refine_ls_extinction_method none
_refine_ls_goodness_of_fit_all 1.099
_refine_ls_goodness_of_fit_ref 1.099
_refine_ls_hydrogen_treatment mixed
_refine_ls_matrix_type full
_refine_ls_number_parameters 586
_refine_ls_number_reflns 7678
_refine_ls_number_restraints 1
_refine_ls_restrained_S_all 1.099
_refine_ls_R_factor_all 0.0766
_refine_ls_R_factor_gt 0.0588
_refine_ls_R_factor_obs 0.0588
_refine_ls_shift/esd_max 0.000
_refine_ls_shift/esd_mean 0.000
_refine_ls_shift/su_max 0.000
_refine_ls_shift/su_mean 0.000
_refine_ls_structure_factor_coef Fsqd
_refine_ls_weighting_details
;
w=1/[\s^2^(Fo^2^)+(0.0798P)^2^+0.8834P] where P=(Fo^2^+2Fc^2^)/3
;
_refine_ls_weighting_scheme calc
_refine_ls_wR_factor_all 0.1628
_refine_ls_wR_factor_gt 0.1534
_refine_ls_wR_factor_obs 0.1534
_refine_ls_wR_factor_ref 0.1628
_reflns_number_gt 6293
_reflns_number_observed 6293
_reflns_number_total 7678
_reflns_observed_criterion >2sigma(I)
_reflns_threshold_expression >2sigma(I)
_cod_data_source_file cg0702277-file007.cif
_cod_data_source_block eenitro
_cod_depositor_comments
;
The following automatic conversions were performed:

'_geom_bond_publ_flag' value 'Y' changed to 'y' according to
/home/saulius/struct/CIF-dictionaries/cif_core.dic dictionary named
'cif_core.dic' version 2.4.1 from 2010-06-29 (53
times).

'_geom_angle_publ_flag' value 'Y' changed to 'y' according
to /home/saulius/struct/CIF-dictionaries/cif_core.dic dictionary
named 'cif_core.dic' version 2.4.1 from 2010-06-29 (83 times).

Automatic conversion script
Id: cif_fix_values 1715 2011-07-08 13:25:40Z adriana 
;
_cod_original_sg_symbol_H-M 'P 21'
_cod_original_formula_sum 'C20.50 H25.50 N0.50 O3'
_cod_database_code 4503075

loop_
_symmetry_equiv_pos_as_xyz
'x, y, z'
'-x, y+1/2, -z'

loop_
_atom_site_label
_atom_site_type_symbol
_atom_site_fract_x
_atom_site_fract_y
_atom_site_fract_z
_atom_site_U_iso_or_equiv
_atom_site_adp_type
_atom_site_occupancy
_atom_site_calc_flag
C1 C 0.6099(2) 1.2989(5) 0.34031(14) 0.0286(6) Uani 1 d
H1 H 0.554(3) 1.398(6) 0.3289(16) 0.034 Uiso 1 d
C2 C 0.7177(3) 1.3375(5) 0.32836(15) 0.0312(7) Uani 1 d
H2 H 0.738(3) 1.447(6) 0.3059(17) 0.037 Uiso 1 d
C3 C 0.7968(2) 1.1988(5) 0.34516(13) 0.0262(6) Uani 1 d
O3 O 0.90556(17) 1.2260(4) 0.33434(11) 0.0360(5) Uani 1 d
H3 H 0.910(4) 1.347(8) 0.325(2) 0.054 Uiso 1 d
C4 C 0.7687(2) 1.0272(5) 0.37354(14) 0.0279(6) Uani 1 d
H4 H 0.821(3) 0.921(6) 0.3807(16) 0.034 Uiso 1 d
C5 C 0.6608(2) 0.9899(4) 0.38659(12) 0.0233(6) Uani 1 d
C6 C 0.6381(2) 0.7983(5) 0.41834(17) 0.0334(7) Uani 1 d
H6A H 0.694(3) 0.775(6) 0.4499(17) 0.040 Uiso 1 d
H6B H 0.640(3) 0.711(6) 0.3845(18) 0.040 Uiso 1 d
C7 C 0.5265(2) 0.7908(5) 0.44379(14) 0.0263(6) Uani 1 d
H7B H 0.513(3) 0.657(6) 0.4559(15) 0.032 Uiso 1 d
H7A H 0.528(3) 0.852(5) 0.4784(16) 0.032 Uiso 1 d
C8 C 0.4383(2) 0.8745(4) 0.39738(12) 0.0204(5) Uani 1 d
H8 H 0.438(3) 0.807(5) 0.3618(15) 0.024 Uiso 1 d
C9 C 0.4614(2) 1.0925(4) 0.38555(12) 0.0210(5) Uani 1 d
H9 H 0.459(3) 1.163(5) 0.4271(14) 0.025 Uiso 1 d
C10 C 0.5791(2) 1.1259(4) 0.36956(11) 0.0210(5) Uani 1 d
C11 C 0.3736(2) 1.1824(5) 0.33892(15) 0.0291(6) Uani 1 d
H11B H 0.387(3) 1.137(6) 0.3010(17) 0.035 Uiso 1 d
H11A H 0.386(3) 1.304(6) 0.3276(16) 0.035 Uiso 1 d
C12 C 0.2576(2) 1.1531(5) 0.35955(15) 0.0284(6) Uani 1 d
H12A H 0.259(3) 1.224(6) 0.3986(17) 0.034 Uiso 1 d
H12B H 0.206(3) 1.221(5) 0.3257(16) 0.034 Uiso 1 d
C13 C 0.2349(2) 0.9354(4) 0.37126(12) 0.0221(6) Uani 1 d
C14 C 0.3239(2) 0.8572(4) 0.41941(12) 0.0205(5) Uani 1 d
H14 H 0.324(3) 0.942(5) 0.4545(15) 0.025 Uiso 1 d
C15 C 0.2815(3) 0.6548(5) 0.4385(2) 0.0394(8) Uani 1 d
H15A H 0.317(3) 0.616(7) 0.4745(19) 0.047 Uiso 1 d
H15B H 0.306(3) 0.565(7) 0.4127(19) 0.047 Uiso 1 d
C16 C 0.1557(3) 0.6775(6) 0.4321(2) 0.0405(8) Uani 1 d
H16A H 0.129(3) 0.668(7) 0.4742(19) 0.049 Uiso 1 d
H16B H 0.135(4) 0.601(7) 0.407(2) 0.049 Uiso 1 d
C17 C 0.1310(2) 0.8878(5) 0.40490(14) 0.0277(6) Uani 1 d
O17 O 0.03102(16) 0.8832(4) 0.36455(11) 0.0332(5) Uani 1 d
H17 H 0.010(3) 1.001(7) 0.3551(19) 0.050 Uiso 1 d
C18 C 0.2292(3) 0.8203(7) 0.30948(16) 0.0416(9) Uani 1 d
H18A H 0.298(4) 0.835(7) 0.288(2) 0.062 Uiso 1 d
H18B H 0.173(4) 0.878(7) 0.285(2) 0.062 Uiso 1 d
H18C H 0.217(4) 0.678(8) 0.316(2) 0.062 Uiso 1 d
C20 C 0.1143(2) 1.0272(6) 0.45618(15) 0.0370(8) Uani 1 d
C21 C 0.0961(3) 1.1384(9) 0.4951(2) 0.0665(15) Uani 1 d
H21 H 0.087(4) 1.221(8) 0.526(2) 0.080 Uiso 1 d
C31 C 0.1900(3) 1.0857(5) 0.87010(14) 0.0305(6) Uani 1 d
H31 H 0.234(3) 0.988(6) 0.8957(16) 0.037 Uiso 1 d
C32 C 0.1581(3) 1.0316(5) 0.80883(14) 0.0314(6) Uani 1 d
H32 H 0.176(3) 0.902(6) 0.7955(16) 0.038 Uiso 1 d
C33 C 0.0918(2) 1.1580(5) 0.77198(13) 0.0287(6) Uani 1 d
O33 O 0.0612(2) 1.0988(4) 0.71150(10) 0.0369(5) Uani 1 d
H33 H 0.026(4) 1.182(7) 0.6919(19) 0.055 Uiso 1 d
C34 C 0.0593(2) 1.3338(4) 0.79599(13) 0.0283(6) Uani 1 d
H34 H 0.011(3) 1.430(6) 0.7670(16) 0.034 Uiso 1 d
C35 C 0.0909(2) 1.3878(4) 0.85753(13) 0.0243(6) Uani 1 d
C36 C 0.0503(3) 1.5809(5) 0.88112(14) 0.0321(7) Uani 1 d
H36A H -0.036(3) 1.586(6) 0.8617(16) 0.039 Uiso 1 d
H36B H 0.085(3) 1.682(6) 0.8612(17) 0.039 Uiso 1 d
C37 C 0.0681(3) 1.6082(5) 0.95192(14) 0.0315(7) Uani 1 d
H37B H 0.059(3) 1.741(6) 0.9624(16) 0.038 Uiso 1 d
H37A H 0.011(3) 1.526(6) 0.9716(16) 0.038 Uiso 1 d
C38 C 0.1817(2) 1.5380(4) 0.97606(13) 0.0247(6) Uani 1 d
H38 H 0.233(3) 1.611(5) 0.9536(15) 0.030 Uiso 1 d
C39 C 0.1920(2) 1.3154(4) 0.96384(12) 0.0231(6) Uani 1 d
H39 H 0.135(3) 1.244(5) 0.9861(14) 0.028 Uiso 1 d
C40 C 0.1578(2) 1.2623(4) 0.89630(13) 0.0249(6) Uani 1 d
C41 C 0.3066(3) 1.2415(6) 0.98768(16) 0.0353(7) Uani 1 d
H41B H 0.356(3) 1.285(6) 0.9583(17) 0.042 Uiso 1 d
H41A H 0.307(3) 1.089(7) 0.9800(16) 0.042 Uiso 1 d
C42 C 0.3343(3) 1.2868(5) 1.05751(15) 0.0362(7) Uani 1 d
H42A H 0.282(3) 1.207(6) 1.0820(17) 0.043 Uiso 1 d
H42B H 0.411(3) 1.248(6) 1.0693(17) 0.043 Uiso 1 d
C43 C 0.3216(2) 1.5033(5) 1.07103(14) 0.0310(7) Uani 1 d
C44 C 0.2062(2) 1.5714(4) 1.04610(13) 0.0270(6) Uani 1 d
H44 H 0.155(3) 1.483(5) 1.0707(16) 0.032 Uiso 1 d
C45 C 0.1943(4) 1.7779(6) 1.07346(17) 0.0438(8) Uani 1 d
H45A H 0.117(4) 1.831(7) 1.0773(18) 0.053 Uiso 1 d
H45B H 0.224(3) 1.866(7) 1.045(2) 0.053 Uiso 1 d
C46 C 0.2676(4) 1.7744(6) 1.13626(18) 0.0490(9) Uani 1 d
H46B H 0.315(4) 1.868(8) 1.137(2) 0.059 Uiso 1 d
H46A H 0.217(4) 1.813(7) 1.172(2) 0.059 Uiso 1 d
C47 C 0.3192(3) 1.5653(5) 1.14113(15) 0.0377(8) Uani 1 d
O47 O 0.4242(2) 1.5775(4) 1.17532(12) 0.0513(7) Uani 1 d
H47 H 0.457(4) 1.444(9) 1.177(2) 0.077 Uiso 1 d
C48 C 0.4117(3) 1.6235(7) 1.0429(2) 0.0516(10) Uani 1 d
H48A H 0.482(4) 1.591(8) 1.061(2) 0.077 Uiso 1 d
H48B H 0.413(4) 1.783(9) 1.061(2) 0.077 Uiso 1 d
H48C H 0.400(4) 1.609(8) 1.000(2) 0.077 Uiso 1 d
C50 C 0.2473(3) 1.4370(6) 1.17454(15) 0.0465(9) Uani 1 d
C51 C 0.1866(5) 1.3437(10) 1.20104(19) 0.0831(19) Uani 1 d
H51 H 0.148(5) 1.258(10) 1.226(3) 0.100 Uiso 1 d
C60 C 0.6225(4) 0.9124(7) 0.2091(2) 0.0509(10) Uani 1 d
H60A H 0.626(4) 0.909(8) 0.253(3) 0.076 Uiso 1 d
H60B H 0.698(4) 0.872(8) 0.199(2) 0.076 Uiso 1 d
H60C H 0.574(4) 0.812(9) 0.216(2) 0.076 Uiso 1 d
N61 N 0.5820(3) 1.1039(5) 0.18271(13) 0.0435(7) Uani 1 d
O62 O 0.4939(3) 1.1584(5) 0.19648(14) 0.0654(9) Uani 1 d
O63 O 0.6415(4) 1.1930(7) 0.1507(2) 0.1015(14) Uani 1 d

loop_
_atom_site_aniso_label
_atom_site_aniso_U_11
_atom_site_aniso_U_22
_atom_site_aniso_U_33
_atom_site_aniso_U_23
_atom_site_aniso_U_13
_atom_site_aniso_U_12
C1 0.0223(13) 0.0280(16) 0.0359(15) 0.0040(12) 0.0038(11) 0.0035(12)
C2 0.0297(15) 0.0260(16) 0.0382(15) 0.0078(13) 0.0051(12) -0.0035(12)
C3 0.0171(12) 0.0312(16) 0.0305(14) 0.0015(12) 0.0031(10) -0.0006(11)
O3 0.0178(10) 0.0346(13) 0.0563(14) 0.0131(11) 0.0081(9) -0.0001(9)
C4 0.0175(12) 0.0305(16) 0.0357(14) 0.0088(12) 0.0011(11) 0.0036(12)
C5 0.0197(12) 0.0264(15) 0.0234(12) 0.0030(11) -0.0005(10) -0.0010(11)
C6 0.0199(13) 0.0329(18) 0.0469(18) 0.0134(15) 0.0005(13) 0.0021(13)
C7 0.0185(12) 0.0299(16) 0.0300(14) 0.0110(12) -0.0005(11) -0.0036(12)
C8 0.0173(12) 0.0223(13) 0.0213(12) 0.0003(11) 0.0003(9) -0.0014(10)
C9 0.0192(12) 0.0226(14) 0.0214(12) -0.0003(10) 0.0035(9) 0.0010(11)
C10 0.0193(12) 0.0222(14) 0.0214(11) -0.0013(10) 0.0013(9) -0.0015(11)
C11 0.0186(13) 0.0337(17) 0.0356(16) 0.0155(13) 0.0060(11) 0.0040(12)
C12 0.0159(12) 0.0305(16) 0.0387(15) 0.0100(13) 0.0027(11) 0.0055(11)
C13 0.0151(12) 0.0271(15) 0.0242(12) -0.0005(10) 0.0019(9) -0.0011(10)
C14 0.0156(11) 0.0230(14) 0.0227(12) 0.0045(11) 0.0007(9) -0.0006(10)
C15 0.0198(14) 0.0314(18) 0.067(2) 0.0203(17) 0.0002(14) -0.0023(13)
C16 0.0240(15) 0.035(2) 0.062(2) 0.0142(17) 0.0006(15) -0.0055(14)
C17 0.0150(12) 0.0310(16) 0.0370(14) -0.0015(12) 0.0019(10) -0.0026(11)
O17 0.0164(9) 0.0332(12) 0.0485(12) -0.0048(10) -0.0058(8) 0.0000(9)
C18 0.0261(16) 0.064(3) 0.0339(16) -0.0168(17) -0.0036(13) 0.0023(16)
C20 0.0165(13) 0.054(2) 0.0415(17) -0.0073(16) 0.0071(12) -0.0050(14)
C21 0.0294(18) 0.104(4) 0.069(3) -0.047(3) 0.0166(18) -0.015(2)
C31 0.0348(16) 0.0253(15) 0.0310(14) 0.0020(12) 0.0011(12) 0.0078(13)
C32 0.0371(16) 0.0237(16) 0.0333(15) -0.0030(12) 0.0026(12) 0.0052(13)
C33 0.0280(14) 0.0300(16) 0.0280(14) -0.0027(12) 0.0023(11) -0.0003(12)
O33 0.0429(13) 0.0332(13) 0.0326(11) -0.0082(10) -0.0075(9) 0.0137(10)
C34 0.0253(14) 0.0276(16) 0.0319(14) 0.0008(12) 0.0020(11) 0.0051(12)
C35 0.0178(12) 0.0259(15) 0.0294(13) 0.0004(11) 0.0037(10) 0.0024(11)
C36 0.0353(16) 0.0264(16) 0.0337(15) -0.0044(13) -0.0030(12) 0.0103(13)
C37 0.0282(15) 0.0313(17) 0.0344(15) -0.0064(13) -0.0018(12) 0.0101(13)
C38 0.0249(13) 0.0230(14) 0.0263(13) 0.0016(11) 0.0021(11) -0.0025(11)
C39 0.0227(13) 0.0226(15) 0.0245(12) 0.0013(11) 0.0047(10) -0.0002(11)
C40 0.0247(13) 0.0238(15) 0.0267(13) 0.0017(11) 0.0050(11) 0.0017(11)
C41 0.0322(16) 0.0359(19) 0.0366(16) -0.0023(14) -0.0039(13) 0.0130(14)
C42 0.0347(16) 0.0378(19) 0.0341(16) -0.0008(14) -0.0082(13) 0.0085(15)
C43 0.0273(15) 0.0304(17) 0.0341(15) -0.0002(13) -0.0038(12) -0.0033(12)
C44 0.0277(14) 0.0259(16) 0.0271(13) -0.0016(11) 0.0011(11) -0.0002(12)
C45 0.059(2) 0.0337(19) 0.0370(17) -0.0104(15) -0.0073(16) 0.0077(17)
C46 0.063(3) 0.036(2) 0.0452(19) -0.0100(17) -0.0125(18) 0.0046(18)
C47 0.0390(17) 0.0343(18) 0.0376(16) -0.0028(14) -0.0105(13) -0.0041(14)
O47 0.0482(15) 0.0448(16) 0.0560(15) -0.0069(13) -0.0241(12) -0.0040(13)
C48 0.0297(17) 0.070(3) 0.054(2) 0.008(2) -0.0003(16) -0.0164(19)
C50 0.057(2) 0.055(2) 0.0254(15) 0.0014(15) -0.0100(15) -0.0085(19)
C51 0.085(3) 0.128(5) 0.0333(19) 0.013(3) -0.008(2) -0.054(4)
C60 0.046(2) 0.048(3) 0.059(2) -0.0016(19) 0.0055(18) 0.0079(19)
N61 0.0433(16) 0.055(2) 0.0323(13) -0.0088(13) 0.0027(12) -0.0037(15)
O62 0.0560(18) 0.080(2) 0.0611(17) 0.0073(16) 0.0075(14) 0.0240(16)
O63 0.100(3) 0.085(3) 0.126(3) 0.031(3) 0.051(3) -0.016(2)

loop_
_atom_type_symbol
_atom_type_description
_atom_type_scat_dispersion_real
_atom_type_scat_dispersion_imag
_atom_type_scat_source
C C 0.0033 0.0016 'International Tables Vol C Tables 4.2.6.8 and 6.1.1.4'
H H 0.0000 0.0000 'International Tables Vol C Tables 4.2.6.8 and 6.1.1.4'
N N 0.0061 0.0033 'International Tables Vol C Tables 4.2.6.8 and 6.1.1.4'
O O 0.0106 0.0060 'International Tables Vol C Tables 4.2.6.8 and 6.1.1.4'

loop_
_geom_angle_atom_site_label_1
_geom_angle_atom_site_label_2
_geom_angle_atom_site_label_3
_geom_angle
_geom_angle_publ_flag
C2 C1 C10 122.5(3) y
C3 C2 C1 118.6(3) y
C4 C3 C2 120.1(3) y
C4 C3 O3 117.9(3) y
C2 C3 O3 122.0(3) y
C3 C4 C5 121.3(3) y
C10 C5 C4 120.0(3) y
C10 C5 C6 122.5(2) y
C4 C5 C6 117.5(3) y
C5 C6 C7 113.5(3) y
C6 C7 C8 111.4(2) y
C7 C8 C14 113.0(2) y
C7 C8 C9 109.9(2) y
C14 C8 C9 108.3(2) y
C10 C9 C11 114.7(2) y
C10 C9 C8 111.8(2) y
C11 C9 C8 111.4(2) y
C5 C10 C1 117.5(2) y
C5 C10 C9 121.0(2) y
C1 C10 C9 121.4(2) y
C9 C11 C12 112.0(2) y
C13 C12 C11 111.0(2) y
C14 C13 C12 108.5(2) y
C14 C13 C18 112.4(2) y
C12 C13 C18 110.3(3) y
C14 C13 C17 100.3(2) y
C12 C13 C17 116.5(2) y
C18 C13 C17 108.4(2) y
C8 C14 C13 112.7(2) y
C8 C14 C15 119.5(2) y
C13 C14 C15 104.6(2) y
C14 C15 C16 104.1(3) y
C15 C16 C17 106.6(3) y
O17 C17 C20 107.2(2) y
O17 C17 C13 114.5(2) y
C20 C17 C13 112.5(2) y
O17 C17 C16 109.4(3) y
C20 C17 C16 110.2(3) y
C13 C17 C16 102.9(2) y
C21 C20 C17 176.7(4) y
C32 C31 C40 122.8(3) y
C33 C32 C31 118.7(3) y
C34 C33 O33 122.8(3) y
C34 C33 C32 120.1(3) y
O33 C33 C32 117.1(3) y
C33 C34 C35 121.2(3) y
C34 C35 C40 120.1(3) y
C34 C35 C36 118.4(3) y
C40 C35 C36 121.6(2) y
C35 C36 C37 114.6(3) y
C38 C37 C36 110.5(2) y
C37 C38 C44 112.7(2) y
C37 C38 C39 109.6(2) y
C44 C38 C39 107.5(2) y
C40 C39 C41 114.2(2) y
C40 C39 C38 112.1(2) y
C41 C39 C38 110.5(2) y
C31 C40 C35 117.1(3) y
C31 C40 C39 121.6(3) y
C35 C40 C39 121.3(3) y
C42 C41 C39 112.1(3) y
C43 C42 C41 111.4(3) y
C42 C43 C48 110.8(3) y
C42 C43 C44 109.5(3) y
C48 C43 C44 111.9(3) y
C42 C43 C47 117.3(3) y
C48 C43 C47 107.8(3) y
C44 C43 C47 99.2(2) y
C38 C44 C45 119.8(3) y
C38 C44 C43 113.3(2) y
C45 C44 C43 104.9(3) y
C44 C45 C46 104.5(3) y
C45 C46 C47 105.9(3) y
O47 C47 C50 109.6(3) y
O47 C47 C46 108.9(3) y
C50 C47 C46 108.6(3) y
O47 C47 C43 114.8(3) y
C50 C47 C43 111.7(3) y
C46 C47 C43 102.9(3) y
C51 C50 C47 176.4(5) y
O62 N61 O63 125.7(4) y
O62 N61 C60 117.0(3) y
O63 N61 C60 117.3(4) y

loop_
_geom_bond_atom_site_label_1
_geom_bond_atom_site_label_2
_geom_bond_distance
_geom_bond_publ_flag
C1 C2 1.389(4) y
C1 C10 1.400(4) y
C2 C3 1.377(4) y
C3 C4 1.372(4) y
C3 O3 1.383(3) y
C4 C5 1.396(4) y
C5 C10 1.388(4) y
C5 C6 1.507(4) y
C6 C7 1.513(4) y
C7 C8 1.515(4) y
C8 C14 1.519(3) y
C8 C9 1.534(4) y
C9 C10 1.526(4) y
C9 C11 1.531(4) y
C11 C12 1.536(4) y
C12 C13 1.531(4) y
C13 C14 1.531(4) y
C13 C18 1.534(4) y
C13 C17 1.549(4) y
C14 C15 1.538(4) y
C15 C16 1.541(4) y
C16 C17 1.564(5) y
C17 O17 1.437(3) y
C17 C20 1.478(5) y
C20 C21 1.161(5) y
C31 C32 1.387(4) y
C31 C40 1.396(4) y
C32 C33 1.382(4) y
C33 C34 1.374(4) y
C33 O33 1.378(3) y
C34 C35 1.391(4) y
C35 C40 1.405(4) y
C35 C36 1.506(4) y
C36 C37 1.525(4) y
C37 C38 1.518(4) y
C38 C44 1.522(4) y
C38 C39 1.543(4) y
C39 C40 1.515(4) y
C39 C41 1.537(4) y
C41 C42 1.537(4) y
C42 C43 1.511(5) y
C43 C48 1.537(5) y
C43 C44 1.538(4) y
C43 C47 1.563(4) y
C44 C45 1.533(5) y
C45 C46 1.552(5) y
C46 C47 1.555(5) y
C47 O47 1.426(4) y
C47 C50 1.468(5) y
C50 C51 1.162(6) y
C60 N61 1.488(6) y
N61 O62 1.201(4) y
N61 O63 1.205(4) y
